data_7012444
loop_
_publ_author_name
'Tuna, Floriana'
'Hamblin, Jacqueline'
'Jackson, Alexander'
'Clarkson, Guy'
'Alcock, Nathaniel W.'
'Hannon, Michael J.'

_publ_section_title
;
 Metallo-supramolecular libraries: triangles, polymers and
 double-helicates assembled by copper(i) coordination to directly
 linked bis-pyridylimine ligands
;
_journal_issue 11
_journal_name_full 'Dalton Transactions'
_journal_page_first 2141
_journal_paper_doi 10.1039/b211005a
_journal_year 2003
_chemical_formula_sum 'C30 H29 Cu2 F12 N11 P2'
_chemical_formula_weight 960.66
_chemical_name_systematic
;
?
;
_space_group_IT_number 33
_symmetry_cell_setting orthorhombic
_symmetry_space_group_name_Hall 'P 2c -2n'
_symmetry_space_group_name_H-M 'P n a 21'
_atom_sites_solution_hydrogens geom
_atom_sites_solution_primary direct
_atom_sites_solution_secondary difmap
_audit_creation_method SHELXL-97
_cell_angle_alpha 90.00
_cell_angle_beta 90.00
_cell_angle_gamma 90.00
_cell_formula_units_Z 4
_cell_length_a 15.491(2)
_cell_length_b 15.0327(19)
_cell_length_c 16.746(2)
_cell_measurement_reflns_used 3037
_cell_measurement_temperature 180(2)
_cell_measurement_theta_max 15
_cell_measurement_theta_min 3
_cell_volume 3899.7(8)
_computing_cell_refinement 'SAINT (Siemens, 1995)'
_computing_data_collection 'SMART (Siemens, 1994)'
_computing_data_reduction 'SAINT (Siemens, 1995)'
_computing_molecular_graphics 'SHELXTL (Sheldrick, 1997)'
_computing_publication_material 'SHELXTL (Sheldrick, 1997)'
_computing_structure_refinement 'SHELXL-97 (Sheldrick, 1997)'
_computing_structure_solution 'SHELXS-97 (Sheldrick, 1990)'
_diffrn_ambient_temperature 180(2)
_diffrn_detector_area_resol_mean 8.192
_diffrn_measured_fraction_theta_full 0.997
_diffrn_measured_fraction_theta_max 0.997
_diffrn_measurement_device_type 'Siemens SMART diffractometer'
_diffrn_measurement_method '\w scans'
_diffrn_radiation_monochromator graphite
_diffrn_radiation_source 'normal-focus sealed tube'
_diffrn_radiation_type MoK\a
_diffrn_radiation_wavelength 0.71073
_diffrn_reflns_av_R_equivalents 0.1829
_diffrn_reflns_av_sigmaI/netI 0.1848
_diffrn_reflns_limit_h_max 17
_diffrn_reflns_limit_h_min -17
_diffrn_reflns_limit_k_max 16
_diffrn_reflns_limit_k_min -17
_diffrn_reflns_limit_l_max 19
_diffrn_reflns_limit_l_min -14
_diffrn_reflns_number 17801
_diffrn_reflns_theta_full 24.00
_diffrn_reflns_theta_max 24.00
_diffrn_reflns_theta_min 1.89
_diffrn_standards_decay_% nil
_exptl_absorpt_coefficient_mu 1.270
_exptl_absorpt_correction_T_max 0.93
_exptl_absorpt_correction_T_min 0.44
_exptl_absorpt_correction_type multi-scan
_exptl_absorpt_process_details 'SADABS (Sheldrick, 1996)'
_exptl_crystal_colour orange
_exptl_crystal_density_diffrn 1.636
_exptl_crystal_density_method 'not measured'
_exptl_crystal_description plate
_exptl_crystal_F_000 1928
_exptl_crystal_size_max 0.40
_exptl_crystal_size_mid 0.20
_exptl_crystal_size_min 0.04
_refine_diff_density_max 0.352
_refine_diff_density_min -0.319
_refine_diff_density_rms 0.081
_refine_ls_abs_structure_details 'Flack H D (1983), Acta Cryst. A39, 876-881'
_refine_ls_abs_structure_Flack 0.02(3)
_refine_ls_extinction_method none
_refine_ls_goodness_of_fit_ref 1.049
_refine_ls_hydrogen_treatment mixed
_refine_ls_matrix_type full
_refine_ls_number_parameters 507
_refine_ls_number_reflns 5040
_refine_ls_number_restraints 1
_refine_ls_restrained_S_all 1.048
_refine_ls_R_factor_all 0.1901
_refine_ls_R_factor_gt 0.0742
_refine_ls_shift/su_max 0.000
_refine_ls_shift/su_mean 0.000
_refine_ls_structure_factor_coef Fsqd
_refine_ls_weighting_details 'calc w=1/[\s^2^(Fo^2^)+(0.0238P)^2^+8.4600P] where P=(Fo^2^+2Fc^2^)/3'
_refine_ls_weighting_scheme calc
_refine_ls_wR_factor_gt 0.1044
_refine_ls_wR_factor_ref 0.1417
_reflns_number_gt 2452
_reflns_number_total 5040
_reflns_threshold_expression >2sigma(I)
_cod_data_source_file b211005a.txt
_cod_data_source_block ft5
_cod_depositor_comments
;
The following automatic conversions were performed:
'_symmetry_cell_setting' value 'Orthorhombic' changed to 'orthorhombic'
according to '/home/saulius/struct/CIF-dictionaries/cif_core.dic'
dictionary named 'cif_core.dic' version 2.4.1 from 2010-06-29.

Automatic conversion script
Id: cif_fix_enum 1527 2010-12-29 10:47:43Z saulius 
;
_cod_original_cell_volume 3899.6(9)
_cod_original_sg_symbol_H-M Pna2(1)
_cod_database_code 7012444

loop_
_symmetry_equiv_pos_as_xyz
'x, y, z'
'-x, -y, z+1/2'
'x+1/2, -y+1/2, z'
'-x+1/2, y+1/2, z+1/2'

loop_
_atom_site_label
_atom_site_type_symbol
_atom_site_fract_x
_atom_site_fract_y
_atom_site_fract_z
_atom_site_U_iso_or_equiv
_atom_site_adp_type
_atom_site_occupancy
_atom_site_symmetry_multiplicity
_atom_site_calc_flag
_atom_site_refinement_flags
_atom_site_disorder_assembly
_atom_site_disorder_group
Cu1 Cu 0.92950(9) 0.38230(11) 0.71148(10) 0.0485(5) Uani 1 1 d . . .
N1 N 1.3438(7) 0.0277(7) 0.7556(6) 0.041(3) Uani 1 1 d . . .
Cu2 Cu 1.24324(10) 0.38175(11) 0.80120(11) 0.0517(5) Uani 1 1 d . . .
C2 C 1.3475(10) -0.0618(10) 0.7605(8) 0.050(4) Uani 1 1 d . . .
H2A H 1.4000 -0.0914 0.7480 0.060 Uiso 1 1 calc R . .
C3 C 1.2768(11) -0.1109(10) 0.7831(9) 0.060(5) Uani 1 1 d . . .
H3A H 1.2824 -0.1737 0.7869 0.072 Uiso 1 1 calc R . .
C4 C 1.2002(11) -0.0737(10) 0.8001(11) 0.066(5) Uani 1 1 d . . .
H4A H 1.1516 -0.1084 0.8152 0.079 Uiso 1 1 calc R . .
C5 C 1.1957(9) 0.0207(11) 0.7943(10) 0.060(4) Uani 1 1 d . . .
H5A H 1.1429 0.0508 0.8042 0.072 Uiso 1 1 calc R . .
C6 C 1.2674(9) 0.0673(10) 0.7746(8) 0.037(4) Uani 1 1 d . . .
C7 C 1.2685(9) 0.1662(10) 0.7692(8) 0.042(4) Uani 1 1 d . . .
H7A H 1.2196 0.2004 0.7844 0.050 Uiso 1 1 calc R . .
N8 N 1.3350(7) 0.2027(8) 0.7443(6) 0.041(3) Uani 1 1 d . . .
N9 N 1.3311(6) 0.2949(9) 0.7512(6) 0.041(3) Uani 1 1 d . . .
C10 C 1.3993(8) 0.3370(10) 0.7242(9) 0.045(4) Uani 1 1 d . . .
H10F H 1.4446 0.3054 0.6985 0.054 Uiso 1 1 calc R . .
C11 C 1.4042(9) 0.4339(9) 0.7345(7) 0.040(4) Uani 1 1 d . . .
C12 C 1.4734(8) 0.4818(10) 0.7098(10) 0.055(4) Uani 1 1 d . . .
H12D H 1.5197 0.4546 0.6817 0.066 Uiso 1 1 calc R . .
C13 C 1.4738(10) 0.5716(12) 0.7270(11) 0.073(5) Uani 1 1 d . . .
H13A H 1.5217 0.6068 0.7111 0.087 Uiso 1 1 calc R . .
C14 C 1.4061(12) 0.6109(12) 0.7667(10) 0.070(5) Uani 1 1 d . . .
H14A H 1.4068 0.6726 0.7788 0.084 Uiso 1 1 calc R . .
C15 C 1.3364(9) 0.5573(11) 0.7886(10) 0.062(5) Uani 1 1 d . . .
H15A H 1.2893 0.5827 0.8169 0.074 Uiso 1 1 calc R . .
N16 N 1.3351(7) 0.4688(9) 0.7699(7) 0.048(3) Uani 1 1 d . . .
N101 N 0.9606(8) 0.4052(7) 0.5971(8) 0.046(3) Uani 1 1 d . . .
C102 C 0.9116(11) 0.4172(10) 0.5341(12) 0.060(5) Uani 1 1 d . . .
H10D H 0.8510 0.4170 0.5425 0.072 Uiso 1 1 calc R . .
C103 C 0.9398(13) 0.4300(12) 0.4564(11) 0.078(5) Uani 1 1 d . . .
H10E H 0.9003 0.4352 0.4132 0.094 Uiso 1 1 calc R . .
C104 C 1.0255(14) 0.4349(12) 0.4449(11) 0.083(6) Uani 1 1 d . . .
H10C H 1.0486 0.4453 0.3932 0.099 Uiso 1 1 calc R . .
C105 C 1.0798(12) 0.4244(10) 0.5112(14) 0.079(6) Uani 1 1 d . . .
H10B H 1.1406 0.4278 0.5045 0.095 Uiso 1 1 calc R . .
C106 C 1.0464(11) 0.4093(9) 0.5847(10) 0.052(4) Uani 1 1 d . . .
C107 C 1.0983(9) 0.3982(8) 0.6569(8) 0.032(4) Uani 1 1 d . . .
H10A H 1.1594 0.4033 0.6551 0.038 Uiso 1 1 calc R . .
N108 N 1.0589(6) 0.3815(6) 0.7230(8) 0.036(3) Uani 1 1 d . . .
N109 N 1.1144(8) 0.3753(6) 0.7900(7) 0.040(3) Uani 1 1 d . . .
C110 C 1.0732(9) 0.3619(8) 0.8545(10) 0.038(4) Uani 1 1 d . . .
H11A H 1.0124 0.3539 0.8544 0.046 Uiso 1 1 calc R . .
C111 C 1.1218(9) 0.3594(8) 0.9274(10) 0.039(4) Uani 1 1 d . . .
C112 C 1.0847(11) 0.3462(9) 1.0015(11) 0.059(5) Uani 1 1 d . . .
H11C H 1.0244 0.3357 1.0061 0.070 Uiso 1 1 calc R . .
C113 C 1.1358(13) 0.3484(13) 1.0686(11) 0.087(6) Uani 1 1 d . . .
H11D H 1.1112 0.3397 1.1200 0.105 Uiso 1 1 calc R . .
C114 C 1.2220(13) 0.3632(14) 1.0608(12) 0.097(7) Uani 1 1 d . . .
H11E H 1.2585 0.3665 1.1063 0.116 Uiso 1 1 calc R . .
C115 C 1.2553(11) 0.3733(11) 0.9835(12) 0.077(5) Uani 1 1 d . . .
H11B H 1.3156 0.3833 0.9783 0.092 Uiso 1 1 calc R . .
N116 N 1.2084(7) 0.3700(7) 0.9167(7) 0.045(3) Uani 1 1 d . . .
P10 P 1.1005(2) 0.6725(3) 0.7129(3) 0.0571(11) Uani 1 1 d . . .
F11 F 1.1879(6) 0.6411(10) 0.6857(8) 0.176(7) Uani 1 1 d . . .
F12 F 1.0096(6) 0.7058(7) 0.7362(8) 0.150(6) Uani 1 1 d . . .
F13 F 1.1391(10) 0.7194(9) 0.7869(8) 0.196(7) Uani 1 1 d . . .
F14 F 1.1120(7) 0.7595(7) 0.6622(7) 0.132(4) Uani 1 1 d . . .
F15 F 1.0626(9) 0.6248(8) 0.6408(7) 0.152(5) Uani 1 1 d . . .
F16 F 1.0862(9) 0.5879(6) 0.7668(7) 0.119(4) Uani 1 1 d . . .
P20 P 0.6433(3) 0.3529(3) 0.5394(4) 0.0771(15) Uani 1 1 d . . .
F21 F 0.7111(6) 0.3909(8) 0.4786(6) 0.119(4) Uani 1 1 d . . .
F22 F 0.5742(7) 0.3166(7) 0.5984(8) 0.144(5) Uani 1 1 d . . .
F23 F 0.6661(8) 0.4288(8) 0.5996(7) 0.149(5) Uani 1 1 d . . .
F24 F 0.7154(7) 0.2936(10) 0.5776(8) 0.154(6) Uani 1 1 d . . .
F25 F 0.6184(8) 0.2780(8) 0.4773(8) 0.157(5) Uani 1 1 d . . .
F26 F 0.5729(7) 0.4137(8) 0.5005(9) 0.144(5) Uani 1 1 d . . .
N20 N 0.8786(11) 0.3213(13) 0.9381(11) 0.119(7) Uani 1 1 d . . .
C21 C 0.8169(14) 0.3421(13) 0.9701(12) 0.083(6) Uani 1 1 d . . .
C22 C 0.7401(11) 0.3669(13) 1.0119(11) 0.111(8) Uani 1 1 d . . .
H22A H 0.7427 0.4303 1.0255 0.166 Uiso 1 1 calc R . .
H22B H 0.7351 0.3317 1.0609 0.166 Uiso 1 1 calc R . .
H22C H 0.6897 0.3559 0.9778 0.166 Uiso 1 1 calc R . .
N30 N 1.0352(12) 0.1510(12) 0.8739(11) 0.099(6) Uani 1 1 d . . .
C31 C 1.0180(13) 0.1387(14) 0.9366(14) 0.075(6) Uani 1 1 d . . .
C32 C 1.0023(7) 0.1167(11) 1.0194(6) 0.102(7) Uani 1 1 d . . .
H32A H 0.9617 0.0668 1.0225 0.153 Uiso 1 1 calc R . .
H32B H 0.9778 0.1684 1.0468 0.153 Uiso 1 1 calc R . .
H32C H 1.0569 0.0999 1.0449 0.153 Uiso 1 1 calc R . .
N40 N 1.3210(8) 0.4318(8) 0.5392(6) 0.167(9) Uani 1 1 d R . .
C41 C 1.3506(6) 0.3675(9) 0.5165(7) 0.097(7) Uani 1 1 d R . .
C42 C 1.3878(6) 0.2962(10) 0.4774(7) 0.123(8) Uani 1 1 d R . .
H12A H 1.4423 0.3151 0.4529 0.185 Uiso 1 1 calc R . .
H12B H 1.3485 0.2747 0.4358 0.185 Uiso 1 1 calc R . .
H12C H 1.3991 0.2484 0.5157 0.185 Uiso 1 1 calc R . .

loop_
_atom_site_aniso_label
_atom_site_aniso_U_11
_atom_site_aniso_U_22
_atom_site_aniso_U_33
_atom_site_aniso_U_23
_atom_site_aniso_U_13
_atom_site_aniso_U_12
Cu1 0.0364(9) 0.0536(11) 0.0556(11) 0.0070(13) 0.0066(10) -0.0009(9)
N1 0.053(8) 0.021(7) 0.050(8) -0.012(5) 0.003(6) 0.003(6)
Cu2 0.0365(10) 0.0504(10) 0.0683(13) -0.0023(14) 0.0094(10) -0.0024(10)
C2 0.056(10) 0.041(10) 0.052(10) -0.016(8) -0.017(8) 0.009(9)
C3 0.078(12) 0.043(10) 0.059(13) 0.017(9) -0.002(10) -0.016(11)
C4 0.065(12) 0.037(10) 0.096(14) 0.006(11) 0.012(12) -0.015(8)
C5 0.040(9) 0.075(13) 0.065(12) -0.008(11) -0.014(9) 0.006(8)
C6 0.031(9) 0.045(10) 0.036(10) -0.004(7) -0.005(8) 0.001(8)
C7 0.031(9) 0.026(9) 0.068(12) -0.008(7) -0.008(8) 0.004(8)
N8 0.029(7) 0.028(8) 0.067(10) 0.010(6) 0.005(6) -0.002(5)
N9 0.028(7) 0.048(9) 0.049(8) -0.007(6) 0.008(6) -0.002(6)
C10 0.034(9) 0.045(9) 0.056(11) 0.012(9) 0.003(9) 0.010(7)
C11 0.031(8) 0.044(10) 0.046(12) 0.011(7) 0.015(9) -0.012(8)
C12 0.045(9) 0.054(11) 0.064(11) -0.011(10) 0.005(10) -0.006(8)
C13 0.053(10) 0.073(13) 0.092(16) 0.009(13) 0.020(12) -0.016(10)
C14 0.071(11) 0.060(11) 0.081(13) 0.003(10) 0.008(10) 0.014(12)
C15 0.037(9) 0.052(11) 0.096(14) 0.010(11) 0.009(10) 0.006(8)
N16 0.031(7) 0.053(9) 0.060(9) 0.014(7) -0.005(6) -0.007(6)
N101 0.043(8) 0.039(8) 0.055(10) 0.002(6) -0.008(8) 0.002(6)
C102 0.062(12) 0.054(10) 0.065(13) -0.027(10) 0.000(11) 0.005(9)
C103 0.083(15) 0.105(16) 0.046(14) -0.005(10) -0.006(12) 0.009(12)
C104 0.101(16) 0.102(15) 0.045(13) 0.003(11) 0.016(13) 0.013(13)
C105 0.072(14) 0.059(11) 0.106(18) -0.006(12) 0.034(14) 0.018(10)
C106 0.074(13) 0.035(10) 0.047(11) -0.012(8) 0.027(11) 0.003(8)
C107 0.029(8) 0.039(9) 0.029(9) 0.002(7) -0.004(7) -0.010(7)
N108 0.037(6) 0.027(6) 0.044(9) -0.002(7) 0.008(7) 0.000(5)
N109 0.070(8) 0.020(6) 0.031(8) 0.001(6) 0.007(8) 0.003(6)
C110 0.034(8) 0.030(9) 0.051(11) -0.013(7) -0.001(9) -0.008(7)
C111 0.040(9) 0.024(8) 0.051(11) -0.004(8) 0.016(9) -0.011(6)
C112 0.061(12) 0.054(11) 0.061(12) 0.001(9) 0.003(11) -0.012(9)
C113 0.083(15) 0.118(19) 0.060(14) 0.014(12) -0.008(13) 0.001(13)
C114 0.074(15) 0.16(2) 0.059(15) -0.024(14) -0.004(12) -0.007(15)
C115 0.058(12) 0.082(14) 0.089(16) -0.006(13) -0.020(13) 0.002(10)
N116 0.036(7) 0.042(7) 0.057(10) 0.002(7) -0.003(7) -0.002(6)
P10 0.057(3) 0.051(3) 0.064(3) 0.005(3) 0.005(3) 0.001(2)
F11 0.081(7) 0.253(15) 0.193(15) 0.104(12) 0.063(8) 0.081(9)
F12 0.098(7) 0.083(7) 0.268(17) 0.012(9) 0.089(9) 0.017(6)
F13 0.283(19) 0.184(13) 0.123(12) -0.035(10) -0.033(11) -0.138(12)
F14 0.163(10) 0.082(8) 0.150(10) 0.065(7) 0.046(8) 0.009(7)
F15 0.229(14) 0.140(11) 0.087(9) -0.013(9) -0.070(10) 0.003(11)
F16 0.218(11) 0.049(6) 0.089(8) 0.022(6) 0.020(8) -0.005(8)
P20 0.060(3) 0.082(4) 0.090(4) -0.006(3) 0.004(3) -0.003(3)
F21 0.088(8) 0.191(12) 0.078(8) 0.017(8) 0.013(6) -0.027(8)
F22 0.121(9) 0.102(9) 0.208(14) 0.018(9) 0.095(10) -0.012(7)
F23 0.180(12) 0.157(13) 0.111(10) -0.055(9) 0.036(9) -0.069(10)
F24 0.105(9) 0.215(15) 0.142(11) 0.057(10) 0.000(8) 0.061(10)
F25 0.199(12) 0.107(10) 0.165(13) -0.044(9) 0.017(10) -0.044(9)
F26 0.083(8) 0.108(9) 0.242(16) 0.020(10) -0.035(9) 0.018(7)
N20 0.088(13) 0.19(2) 0.078(14) 0.006(14) -0.003(11) -0.038(14)
C21 0.088(17) 0.082(15) 0.081(16) -0.010(11) 0.009(13) -0.001(13)
C22 0.087(14) 0.14(2) 0.100(18) 0.005(16) 0.031(13) 0.043(14)
N30 0.107(14) 0.081(12) 0.108(16) -0.025(13) -0.019(13) 0.009(10)
C31 0.075(14) 0.073(14) 0.076(16) -0.037(15) -0.006(15) 0.016(10)
C32 0.087(15) 0.094(15) 0.13(2) -0.003(15) -0.015(14) 0.008(13)
N40 0.146(18) 0.102(17) 0.25(3) -0.028(17) -0.038(16) 0.027(14)
C41 0.111(18) 0.071(15) 0.111(19) 0.014(14) -0.031(13) -0.005(13)
C42 0.140(19) 0.066(15) 0.16(2) -0.023(14) -0.021(16) 0.013(13)

loop_
_atom_type_symbol
_atom_type_description
_atom_type_scat_dispersion_real
_atom_type_scat_dispersion_imag
_atom_type_scat_source
C C 0.0033 0.0016 'International Tables Vol C Tables 4.2.6.8 and 6.1.1.4'
H H 0.0000 0.0000 'International Tables Vol C Tables 4.2.6.8 and 6.1.1.4'
N N 0.0061 0.0033 'International Tables Vol C Tables 4.2.6.8 and 6.1.1.4'
F F 0.0171 0.0103 'International Tables Vol C Tables 4.2.6.8 and 6.1.1.4'
P P 0.1023 0.0942 'International Tables Vol C Tables 4.2.6.8 and 6.1.1.4'
Cu Cu 0.3201 1.2651 'International Tables Vol C Tables 4.2.6.8 and 6.1.1.4'

loop_
_geom_angle_atom_site_label_1
_geom_angle_atom_site_label_2
_geom_angle_atom_site_label_3
_geom_angle
_geom_angle_site_symmetry_1
_geom_angle_site_symmetry_3
_geom_angle_publ_flag
N101 Cu1 N108 81.6(5) . . ?
N101 Cu1 N8 122.9(5) . 3_455 ?
N108 Cu1 N8 133.7(5) . 3_455 ?
N101 Cu1 N1 113.0(4) . 3_455 ?
N108 Cu1 N1 128.2(5) . 3_455 ?
N8 Cu1 N1 81.3(4) 3_455 3_455 ?
C2 N1 C6 117.3(13) . . ?
C2 N1 Cu1 131.1(10) . 3 ?
C6 N1 Cu1 111.2(9) . 3 ?
N16 Cu2 N109 135.5(5) . . ?
N16 Cu2 N116 119.9(5) . . ?
N109 Cu2 N116 79.6(5) . . ?
N16 Cu2 N9 80.7(5) . . ?
N109 Cu2 N9 126.0(4) . . ?
N116 Cu2 N9 120.7(4) . . ?
N1 C2 C3 121.2(15) . . ?
C4 C3 C2 122.6(15) . . ?
C3 C4 C5 116.3(14) . . ?
C6 C5 C4 119.5(14) . . ?
C5 C6 N1 122.9(13) . . ?
C5 C6 C7 122.7(14) . . ?
N1 C6 C7 114.3(13) . . ?
N8 C7 C6 118.1(13) . . ?
C7 N8 N9 112.1(11) . . ?
C7 N8 Cu1 114.5(10) . 3 ?
N9 N8 Cu1 133.2(8) . 3 ?
C10 N9 N8 114.6(11) . . ?
C10 N9 Cu2 111.5(10) . . ?
N8 N9 Cu2 133.8(8) . . ?
N9 C10 C11 118.7(13) . . ?
N16 C11 C12 124.2(13) . . ?
N16 C11 C10 113.7(13) . . ?
C12 C11 C10 122.2(14) . . ?
C11 C12 C13 117.4(14) . . ?
C14 C13 C12 121.2(15) . . ?
C13 C14 C15 118.0(16) . . ?
N16 C15 C14 120.8(14) . . ?
C11 N16 C15 118.3(12) . . ?
C11 N16 Cu2 115.4(10) . . ?
C15 N16 Cu2 125.9(11) . . ?
C102 N101 C106 116.1(15) . . ?
C102 N101 Cu1 130.8(12) . . ?
C106 N101 Cu1 113.1(11) . . ?
N101 C102 C103 126.3(16) . . ?
C104 C103 C102 117.0(17) . . ?
C103 C104 C105 118.3(18) . . ?
C106 C105 C104 120.6(18) . . ?
N101 C106 C105 121.7(17) . . ?
N101 C106 C107 114.2(14) . . ?
C105 C106 C107 124.1(17) . . ?
N108 C107 C106 118.2(14) . . ?
C107 N108 N109 113.9(10) . . ?
C107 N108 Cu1 112.8(11) . . ?
N109 N108 Cu1 132.9(8) . . ?
C110 N109 N108 112.2(12) . . ?
C110 N109 Cu2 115.4(11) . . ?
N108 N109 Cu2 132.4(8) . . ?
N109 C110 C111 117.6(14) . . ?
N116 C111 C112 123.0(15) . . ?
N116 C111 C110 113.7(14) . . ?
C112 C111 C110 123.3(14) . . ?
C113 C112 C111 119.3(16) . . ?
C114 C113 C112 119.5(18) . . ?
C113 C114 C115 117.9(18) . . ?
N116 C115 C114 124.7(17) . . ?
C115 N116 C111 115.5(14) . . ?
C115 N116 Cu2 130.9(12) . . ?
C111 N116 Cu2 113.6(10) . . ?
F11 P10 F15 87.7(8) . . ?
F11 P10 F12 177.0(8) . . ?
F15 P10 F12 90.1(8) . . ?
F11 P10 F13 92.1(8) . . ?
F15 P10 F13 179.0(8) . . ?
F12 P10 F13 90.1(8) . . ?
F11 P10 F14 89.8(6) . . ?
F15 P10 F14 90.4(7) . . ?
F12 P10 F14 88.3(6) . . ?
F13 P10 F14 90.5(7) . . ?
F11 P10 F16 92.7(7) . . ?
F15 P10 F16 91.1(6) . . ?
F12 P10 F16 89.3(7) . . ?
F13 P10 F16 87.9(7) . . ?
F14 P10 F16 177.1(7) . . ?
F22 P20 F23 90.1(7) . . ?
F22 P20 F26 89.4(7) . . ?
F23 P20 F26 90.0(8) . . ?
F22 P20 F24 91.8(7) . . ?
F23 P20 F24 89.4(8) . . ?
F26 P20 F24 178.7(8) . . ?
F22 P20 F21 178.6(8) . . ?
F23 P20 F21 90.0(6) . . ?
F26 P20 F21 89.2(7) . . ?
F24 P20 F21 89.6(6) . . ?
F22 P20 F25 90.1(7) . . ?
F23 P20 F25 178.4(8) . . ?
F26 P20 F25 88.5(7) . . ?
F24 P20 F25 92.1(8) . . ?
F21 P20 F25 89.8(7) . . ?
N20 C21 C22 179(2) . . ?
N30 C31 C32 174(3) . . ?
N40 C41 C42 170.8 . . ?

loop_
_geom_bond_atom_site_label_1
_geom_bond_atom_site_label_2
_geom_bond_distance
_geom_bond_site_symmetry_2
_geom_bond_publ_flag
Cu1 N101 2.005(13) . ?
Cu1 N108 2.014(10) . ?
Cu1 N8 2.019(11) 3_455 ?
Cu1 N1 2.035(11) 3_455 ?
N1 C2 1.349(16) . ?
N1 C6 1.362(15) . ?
N1 Cu1 2.035(11) 3 ?
Cu2 N16 2.003(11) . ?
Cu2 N109 2.006(12) . ?
Cu2 N116 2.016(12) . ?
Cu2 N9 2.064(11) . ?
C2 C3 1.374(18) . ?
C3 C4 1.343(18) . ?
C4 C5 1.424(18) . ?
C5 C6 1.353(17) . ?
C6 C7 1.491(17) . ?
C7 N8 1.239(14) . ?
N8 N9 1.393(13) . ?
N8 Cu1 2.019(11) 3 ?
N9 C10 1.311(14) . ?
C10 C11 1.469(17) . ?
C11 N16 1.332(15) . ?
C11 C12 1.355(16) . ?
C12 C13 1.380(19) . ?
C13 C14 1.37(2) . ?
C14 C15 1.40(2) . ?
C15 N16 1.367(17) . ?
N101 C102 1.313(18) . ?
N101 C106 1.347(17) . ?
C102 C103 1.39(2) . ?
C103 C104 1.343(19) . ?
C104 C105 1.40(2) . ?
C105 C106 1.35(2) . ?
C106 C107 1.462(19) . ?
C107 N108 1.290(15) . ?
N108 N109 1.417(13) . ?
N109 C110 1.270(16) . ?
C110 C111 1.435(19) . ?
C111 N116 1.362(15) . ?
C111 C112 1.383(19) . ?
C112 C113 1.38(2) . ?
C113 C114 1.36(2) . ?
C114 C115 1.40(2) . ?
C115 N116 1.335(19) . ?
P10 F11 1.504(10) . ?
P10 F15 1.522(11) . ?
P10 F12 1.545(10) . ?
P10 F13 1.547(12) . ?
P10 F14 1.569(10) . ?
P10 F16 1.575(9) . ?
P20 F22 1.556(11) . ?
P20 F23 1.563(12) . ?
P20 F26 1.563(11) . ?
P20 F24 1.567(11) . ?
P20 F21 1.570(11) . ?
P20 F25 1.581(11) . ?
N20 C21 1.14(2) . ?
C21 C22 1.43(2) . ?
N30 C31 1.10(2) . ?
C31 C32 1.45(3) . ?
N40 C41 1.1344 . ?
C41 C42 1.3818 . ?
